data_2006364
loop_
_publ_author_name
'Pingyun Feng'
'Xianhui Bu'
'Galen D. Stucky'

_publ_section_title
;
 A Synthetic Hydrated Zinc Arsenate Constructed from Tetrahedral,
 Trigonal Bipyramidal and Octahedral Zinc Polyhedra:
 [Zn~3~(AsO~4~)~2~]~3~.4H~2~O
;
_journal_issue 8
_journal_name_full 'Acta Crystallographica Section C'
_journal_page_first 997
_journal_page_last 1000
_journal_paper_doi 10.1107/S0108270197004095
_journal_volume 53
_journal_year 1997
_chemical_formula_moiety '[Zn3 (As1 O4)2]3 , 4H2 O1'
_chemical_formula_structural '(Zn3 (As O4)2 )3 (H2 O)4'
_chemical_formula_sum 'As6 H8 O28 Zn9'
_chemical_formula_weight 1493.91
_chemical_name_common 'hydrated zinc arsenate'
_chemical_name_systematic
;
tris(zinc arsenate) tetrahydrate
;
_space_group_IT_number 2
_symmetry_cell_setting triclinic
_symmetry_space_group_name_Hall '-P 1'
_symmetry_space_group_name_H-M 'P -1'
_audit_creation_method SHELXL
_cell_angle_alpha 69.4790(10)
_cell_angle_beta 77.2180(10)
_cell_angle_gamma 75.7610(10)
_cell_formula_units_Z 1
_cell_length_a 6.6934(4)
_cell_length_b 9.1833(5)
_cell_length_c 10.1469(6)
_cell_measurement_reflns_used 4633
_cell_measurement_temperature 293(2)
_cell_measurement_theta_max 28.29
_cell_measurement_theta_min 2.17
_cell_volume 559.88(6)
_computing_cell_refinement 'SAINT (Siemens, 1995)'
_computing_data_collection 'SMART (Siemens, 1995)'
_computing_data_reduction SAINT
_computing_molecular_graphics SHELXTL-Plus
_computing_publication_material SHELXTL-Plus
_computing_structure_refinement SHELXTL-Plus
_computing_structure_solution 'SHELXTL-Plus (Sheldrick, 1995)'
_diffrn_ambient_temperature 293(2)
_diffrn_measurement_device 'Siemens SMART CCD'
_diffrn_measurement_method '\w scan'
_diffrn_radiation_monochromator graphite
_diffrn_radiation_source 'normal-focus sealed tube'
_diffrn_radiation_type MoK\a
_diffrn_radiation_wavelength 0.71073
_diffrn_reflns_av_R_equivalents 0.0598
_diffrn_reflns_av_sigmaI/netI 0.0855
_diffrn_reflns_limit_h_max 8
_diffrn_reflns_limit_h_min -8
_diffrn_reflns_limit_k_max 12
_diffrn_reflns_limit_k_min -12
_diffrn_reflns_limit_l_max 13
_diffrn_reflns_limit_l_min -13
_diffrn_reflns_number 5794
_diffrn_reflns_theta_max 28.29
_diffrn_reflns_theta_min 2.17
_diffrn_standards_decay_% 0.00
_exptl_absorpt_coefficient_mu 18.392
_exptl_absorpt_correction_T_max 0.79
_exptl_absorpt_correction_T_min 0.39
_exptl_absorpt_correction_type
;
empirical, fitted by spherical harmonic functions (Blessing, 1995; Sheldrick,
1996)
;
_exptl_crystal_colour 'light brown'
_exptl_crystal_density_diffrn 4.431
_exptl_crystal_density_method 'not measured'
_exptl_crystal_description 'thin plate'
_exptl_crystal_F_000 700
_exptl_crystal_size_max 0.33
_exptl_crystal_size_mid 0.12
_exptl_crystal_size_min 0.017
_refine_diff_density_max 1.794
_refine_diff_density_min -1.890
_refine_ls_extinction_coef 0.0052(6)
_refine_ls_extinction_method 'SHELXTL-Plus (Sheldrick, 1995)'
_refine_ls_goodness_of_fit_all 0.982
_refine_ls_goodness_of_fit_obs 1.075
_refine_ls_hydrogen_treatment 'H atoms not located'
_refine_ls_matrix_type full
_refine_ls_number_parameters 197
_refine_ls_number_reflns 2658
_refine_ls_number_restraints 0
_refine_ls_restrained_S_all 0.982
_refine_ls_restrained_S_obs 1.075
_refine_ls_R_factor_all 0.0510
_refine_ls_R_factor_obs .0458
_refine_ls_shift/esd_max 0.001
_refine_ls_shift/esd_mean 0.000
_refine_ls_structure_factor_coef Fsqd
_refine_ls_weighting_details 'w = 1/[\s^2^(Fo^2^)+(0.0427P)^2^] where P=(Fo^2^+2Fc^2^)/3'
_refine_ls_weighting_scheme calc
_refine_ls_wR_factor_all 0.1065
_refine_ls_wR_factor_obs .1051
_reflns_number_observed 2195
_reflns_number_total 2658
_reflns_observed_criterion >2sigma(I)
_cod_data_source_file br1175.cif
_cod_data_source_block one
_cod_depositor_comments
;
The following automatic conversions were performed:
'_geom_bond_publ_flag' value 'Y' changed to 'y' according to
'/home/saulius/struct/CIF-dictionaries/cif_core.dic' dictionary named
'cif_core.dic' version 2.4.1 from 2010-06-29 (39 times).

Automatic conversion script
Id: cif_fix_enum 1527 2010-12-29 10:47:43Z saulius 

The following automatic conversions were performed:

'_refine_ls_weighting_scheme' value 'calc w =
1/[\s^2^(Fo^2^)+(0.0427P)^2^] where P=(Fo^2^+2Fc^2^)/3' was changed
to 'calc'. New tag '_refine_ls_weighting_details' was created. The
value of the new tag was set to 'w = 1/[\s^2^(Fo^2^)+(0.0427P)^2^]
where P=(Fo^2^+2Fc^2^)/3'.

Automatic conversion script
Id: cif_fix_values 3143 2015-03-26 13:38:13Z robertas 
;
_cod_original_formula_sum 'H8 As6 O28 Zn9'
_cod_database_code 2006364

loop_
_symmetry_equiv_pos_as_xyz
'x, y, z'
'-x, -y, -z'

loop_
_atom_site_aniso_label
_atom_site_aniso_U_11
_atom_site_aniso_U_22
_atom_site_aniso_U_33
_atom_site_aniso_U_12
_atom_site_aniso_U_13
_atom_site_aniso_U_23
As1 .0077(3) .0056(4) .0071(3) -.0013(3) -.0023(2) .0005(2)
As2 .0092(3) .0066(4) .0074(3) -.0023(3) -.0021(2) .0005(3)
As3 .0079(3) .0073(4) .0060(3) -.0019(3) -.0016(2) .0007(2)
Zn1 .0121(4) .0100(5) .0104(4) -.0024(3) -.0017(3) .0001(3)
Zn2 .0129(4) .0074(5) .0091(4) -.0024(3) -.0017(3) .0003(3)
Zn3 .0154(4) .0120(5) .0090(4) -.0009(3) -.0016(3) -.0022(3)
Zn4 .0201(6) .0109(7) .0115(5) -.0043(5) -.0033(4) -.0015(4)
Zn5 .0099(4) .0111(5) .0092(4) -.0018(3) -.0018(3) -.0003(3)
O1 .018(3) .008(3) .008(2) -.004(2) -.003(2) .003(2)
O2 .015(3) .015(3) .008(2) -.002(2) .000(2) .007(2)
O3 .012(2) .011(3) .006(2) -.003(2) .000(2) -.001(2)
O4 .014(3) .016(3) .011(2) -.006(2) -.002(2) -.001(2)
O5 .012(2) .011(3) .017(2) -.003(2) -.006(2) -.002(2)
O6 .012(2) .017(3) .030(3) -.005(2) -.001(2) -.015(2)
O7 .008(2) .007(3) .007(2) -.001(2) -.004(2) .003(2)
O8 .008(2) .016(3) .009(2) -.001(2) -.004(2) .003(2)
O9 .018(3) .012(3) .011(2) .003(2) .000(2) -.003(2)
O10 .017(3) .005(3) .009(2) -.002(2) -.002(2) .000(2)
O11 .011(2) .016(3) .011(2) -.005(2) .000(2) .003(2)
O12 .019(3) .017(3) .013(2) -.005(2) -.005(2) -.005(2)
O13 .010(2) .010(3) .018(2) -.003(2) -.003(2) -.003(2)
O14 .021(3) .019(3) .028(3) -.003(2) -.007(2) -.009(2)

loop_
_atom_site_label
_atom_site_fract_x
_atom_site_fract_y
_atom_site_fract_z
_atom_site_U_iso_or_equiv
_atom_site_thermal_displace_type
_atom_site_calc_flag
_atom_site_refinement_flags
_atom_site_occupancy
_atom_site_disorder_group
_atom_site_type_symbol
As1 .48181(10) .10872(8) .68598(6) .0073(2) Uani d . 1 . As
As2 1.00237(10) -.29540(8) .57629(6) .0082(2) Uani d . 1 . As
As3 -.23425(10) .21851(8) 1.02663(6) .0077(2) Uani d . 1 . As
Zn1 .06604(12) .33583(10) .71900(8) .0116(2) Uani d . 1 . Zn
Zn2 1.02052(12) -.00683(10) .69823(8) .0105(2) Uani d . 1 . Zn
Zn3 .53535(13) .24906(10) .33292(8) .0127(2) Uani d . 1 . Zn
Zn4 .5000 .5000 .5000 .0143(3) Uani d S 1 . Zn
Zn5 .70366(12) -.11733(10) .97600(7) .0108(2) Uani d . 1 . Zn
O1 1.0144(7) .2228(6) .6001(4) .0122(10) Uani d . 1 . O
O2 -.1672(8) .3423(6) .8624(5) .0155(11) Uani d . 1 . O
O3 .3179(7) .2035(6) .7990(4) .0102(10) Uani d . 1 . O
O4 .1643(7) .5282(6) .5936(5) .0140(10) Uani d . 1 . O
O5 .3663(7) -.0198(6) .6605(5) .0134(10) Uani d . 1 . O
O6 1.1171(8) -.1771(7) .6152(5) .0173(11) Uani d . 1 . O
O7 1.0156(7) -.1010(6) .9093(4) .0089(9) Uani d . 1 . O
O8 .7026(7) .0129(6) .7512(5) .0126(10) Uani d . 1 . O
O9 .6414(8) .3339(6) .1272(5) .0156(11) Uani d . 1 . O
O10 .5064(7) .2625(6) .5329(5) .0111(10) Uani d . 1 . O
O11 .2252(7) .3203(6) .3198(5) .0147(11) Uani d . 1 . O
O12 .4729(8) .5362(6) .2918(5) .0151(11) Uani d . 1 . O
O13 .3872(7) -.1047(6) .9874(5) .0127(10) Uani d . 1 . O
O14 .7780(8) -.3543(7) .9681(6) .0216(12) Uani d . 1 . O

loop_
_atom_type_symbol
_atom_type_description
_atom_type_scat_dispersion_real
_atom_type_scat_dispersion_imag
_atom_type_scat_source
O O 0.0106 0.0060 'International Tables Vol C Tables 4.2.6.8 and 6.1.1.4'
H H 0.0000 0.0000 'International Tables Vol C Tables 4.2.6.8 and 6.1.1.4'
Zn Zn 0.2839 1.4301 'International Tables Vol C Tables 4.2.6.8 and 6.1.1.4'
As As 0.0499 2.0058 'International Tables Vol C Tables 4.2.6.8 and 6.1.1.4'

loop_
_geom_angle_atom_site_label_1
_geom_angle_atom_site_label_2
_geom_angle_atom_site_label_3
_geom_angle_site_symmetry_1
_geom_angle_site_symmetry_3
_geom_angle
_geom_angle_publ_flag
O8 As1 O5 . . 109.4(3) n
O8 As1 O10 . . 115.6(2) n
O5 As1 O10 . . 109.2(2) n
O8 As1 O3 . . 110.7(2) n
O5 As1 O3 . . 110.5(2) n
O10 As1 O3 . . 101.1(2) n
O6 As2 O11 . 2_656 111.9(2) n
O6 As2 O4 . 1_645 108.8(2) n
O11 As2 O4 2_656 1_645 110.1(2) n
O6 As2 O1 . 2_756 108.1(2) n
O11 As2 O1 2_656 2_756 113.9(2) n
O4 As2 O1 1_645 2_756 103.5(2) n
O9 As3 O13 1_456 2_557 112.5(2) n
O9 As3 O2 1_456 . 106.2(3) n
O13 As3 O2 2_557 . 108.2(2) n
O9 As3 O7 1_456 2_657 111.2(2) n
O13 As3 O7 2_557 2_657 109.3(2) n
O2 As3 O7 . 2_657 109.3(2) n
O2 Zn1 O4 . . 121.4(2) n
O2 Zn1 O3 . . 111.6(2) n
O4 Zn1 O3 . . 102.7(2) n
O2 Zn1 O1 . 1_455 107.7(2) n
O4 Zn1 O1 . 1_455 108.3(2) n
O3 Zn1 O1 . 1_455 103.7(2) n
O6 Zn2 O1 . . 127.5(2) n
O6 Zn2 O7 . . 108.1(2) n
O1 Zn2 O7 . . 121.7(2) n
O6 Zn2 O8 . . 106.6(2) n
O1 Zn2 O8 . . 95.3(2) n
O7 Zn2 O8 . . 83.3(2) n
O6 Zn2 O5 . 1_655 78.7(2) n
O1 Zn2 O5 . 1_655 83.7(2) n
O7 Zn2 O5 . 1_655 92.0(2) n
O8 Zn2 O5 . 1_655 173.8(2) n
O6 Zn2 Zn5 . . 108.7(2) ?
O1 Zn2 Zn5 . . 119.45(14) ?
O7 Zn2 Zn5 . . 40.37(13) ?
O8 Zn2 Zn5 . . 43.44(12) ?
O5 Zn2 Zn5 1_655 . 132.30(12) ?
O9 Zn3 O5 . 2_656 94.1(2) n
O9 Zn3 O11 . . 97.8(2) n
O5 Zn3 O11 2_656 . 111.4(2) n
O9 Zn3 O10 . . 147.6(2) n
O5 Zn3 O10 2_656 . 108.8(2) n
O11 Zn3 O10 . . 94.8(2) n
O9 Zn3 O6 . 2_756 90.0(2) n
O5 Zn3 O6 2_656 2_756 73.7(2) n
O11 Zn3 O6 . 2_756 170.2(2) n
O10 Zn3 O6 . 2_756 75.5(2) n
O9 Zn3 O12 . . 77.1(2) n
O5 Zn3 O12 2_656 . 169.5(2) n
O11 Zn3 O12 . . 75.9(2) n
O10 Zn3 O12 . . 77.2(2) n
O6 Zn3 O12 2_756 . 100.2(2) n
O12 Zn4 O12 2_666 . 179.999(2) n
O12 Zn4 O10 2_666 . 93.8(2) n
O12 Zn4 O10 . . 86.2(2) n
O12 Zn4 O10 2_666 2_666 86.2(2) n
O12 Zn4 O10 . 2_666 93.8(2) n
O10 Zn4 O10 . 2_666 180.0 n
O12 Zn4 O4 2_666 . 80.3(2) n
O12 Zn4 O4 . . 99.7(2) n
O10 Zn4 O4 . . 89.8(2) n
O10 Zn4 O4 2_666 . 90.2(2) n
O12 Zn4 O4 2_666 2_666 99.7(2) n
O12 Zn4 O4 . 2_666 80.3(2) n
O10 Zn4 O4 . 2_666 90.2(2) n
O10 Zn4 O4 2_666 2_666 89.8(2) n
O4 Zn4 O4 . 2_666 180.0 n
O13 Zn5 O7 . . 165.2(2) n
O13 Zn5 O13 . 2_657 84.8(2) n
O7 Zn5 O13 . 2_657 95.1(2) n
O13 Zn5 O3 . 2_657 91.6(2) n
O7 Zn5 O3 . 2_657 103.1(2) n
O13 Zn5 O3 2_657 2_657 82.6(2) n
O13 Zn5 O14 . . 92.7(2) n
O7 Zn5 O14 . . 89.1(2) n
O13 Zn5 O14 2_657 . 172.4(2) n
O3 Zn5 O14 2_657 . 90.2(2) n
O13 Zn5 O8 . . 86.3(2) n
O7 Zn5 O8 . . 78.9(2) n
O13 Zn5 O8 2_657 . 86.9(2) n
O3 Zn5 O8 2_657 . 169.5(2) n
O14 Zn5 O8 . . 100.1(2) n
O13 Zn5 Zn5 . 2_657 42.99(14) ?
O7 Zn5 Zn5 . 2_657 135.13(14) ?
O13 Zn5 Zn5 2_657 2_657 41.84(13) ?
O3 Zn5 Zn5 2_657 2_657 86.06(13) ?
O14 Zn5 Zn5 . 2_657 135.3(2) ?
O8 Zn5 Zn5 . 2_657 85.42(13) ?
O13 Zn5 Zn2 . . 126.43(13) ?
O7 Zn5 Zn2 . . 38.78(11) ?
O13 Zn5 Zn2 2_657 . 95.90(13) ?
O3 Zn5 Zn2 2_657 . 141.74(13) ?
O14 Zn5 Zn2 . . 91.4(2) ?
O8 Zn5 Zn2 . . 40.55(12) ?
Zn5 Zn5 Zn2 2_657 . 117.91(4) ?
As2 O1 Zn1 2_756 1_655 127.0(3) n
As2 O1 Zn2 2_756 . 118.6(3) n
Zn1 O1 Zn2 1_655 . 113.9(2) n
As3 O2 Zn1 . . 134.1(3) n
As1 O3 Zn1 . . 112.5(2) n
As1 O3 Zn5 . 2_657 124.4(3) n
Zn1 O3 Zn5 . 2_657 117.2(2) n
As2 O4 Zn1 1_465 . 119.3(3) n
As2 O4 Zn4 1_465 . 124.1(3) n
Zn1 O4 Zn4 . . 116.3(2) n
As1 O5 Zn3 . 2_656 132.2(3) n
As1 O5 Zn2 . 1_455 124.0(3) n
Zn3 O5 Zn2 2_656 1_455 100.0(2) n
As2 O6 Zn2 . . 135.0(3) n
As2 O6 Zn3 . 2_756 123.3(3) n
Zn2 O6 Zn3 . 2_756 98.0(2) n
As3 O7 Zn2 2_657 . 119.1(2) n
As3 O7 Zn5 2_657 . 131.3(3) n
Zn2 O7 Zn5 . . 100.9(2) n
As1 O8 Zn2 . . 141.5(3) n
As1 O8 Zn5 . . 121.7(2) n
Zn2 O8 Zn5 . . 96.0(2) n
As3 O9 Zn3 1_654 . 123.2(3) n
As1 O10 Zn3 . . 125.0(3) n
As1 O10 Zn4 . . 130.9(2) n
Zn3 O10 Zn4 . . 104.0(2) n
As2 O11 Zn3 2_656 . 138.9(3) n
Zn4 O12 Zn3 . . 91.2(2) n
As3 O13 Zn5 2_557 . 136.5(3) n
As3 O13 Zn5 2_557 2_657 128.4(3) n
Zn5 O13 Zn5 . 2_657 95.2(2) n

loop_
_geom_bond_atom_site_label_1
_geom_bond_atom_site_label_2
_geom_bond_site_symmetry_2
_geom_bond_distance
_geom_bond_publ_flag
As1 O8 . 1.668(4) y
As1 O5 . 1.676(5) y
As1 O10 . 1.702(5) y
As1 O3 . 1.718(4) y
As2 O6 . 1.665(5) y
As2 O11 2_656 1.666(5) y
As2 O4 1_645 1.688(5) y
As2 O1 2_756 1.696(4) y
As3 O9 1_456 1.675(5) y
As3 O13 2_557 1.690(5) y
As3 O2 . 1.692(5) y
As3 O7 2_657 1.698(4) y
Zn1 O2 . 1.889(5) y
Zn1 O4 . 1.948(5) y
Zn1 O3 . 1.971(5) y
Zn1 O1 1_455 1.972(5) y
Zn2 O6 . 1.938(5) y
Zn2 O1 . 1.986(5) y
Zn2 O7 . 2.005(4) y
Zn2 O8 . 2.055(5) y
Zn2 O5 1_655 2.241(5) y
Zn2 Zn5 . 3.1433(11) ?
Zn3 O9 . 1.986(5) y
Zn3 O5 2_656 2.027(5) y
Zn3 O11 . 2.037(5) y
Zn3 O10 . 2.040(4) y
Zn3 O6 2_756 2.381(5) y
Zn3 O12 . 2.463(5) y
Zn4 O12 2_666 2.062(4) y
Zn4 O12 . 2.063(4) y
Zn4 O10 . 2.079(5) y
Zn4 O10 2_666 2.079(5) y
Zn4 O4 . 2.227(5) y
Zn4 O4 2_666 2.227(5) y
Zn5 O13 . 2.072(5) y
Zn5 O7 . 2.073(5) y
Zn5 O13 2_657 2.118(5) y
Zn5 O3 2_657 2.122(4) y
Zn5 O14 . 2.136(6) y
Zn5 O8 . 2.173(4) y
Zn5 Zn5 2_657 3.094(2) ?
O1 As2 2_756 1.696(4) ?
O1 Zn1 1_655 1.972(5) ?
O3 Zn5 2_657 2.122(4) ?
O4 As2 1_465 1.688(5) ?
O5 Zn3 2_656 2.027(5) ?
O5 Zn2 1_455 2.241(5) ?
O6 Zn3 2_756 2.381(5) ?
O7 As3 2_657 1.698(4) ?
O9 As3 1_654 1.675(5) ?
O11 As2 2_656 1.666(5) ?
O13 As3 2_557 1.690(5) ?
O13 Zn5 2_657 2.118(5) ?
